data_7028648
loop_
_publ_author_name
'Ganeshpandian, Mani'
'Loganathan, Rangasamy'
'Suresh, Eringathodi'
'Riyasdeen, Anvarbatcha'
'Akbarsha, Mohammad Abdulkadher'
'Palaniandavar, Mallayan'

_publ_section_title
;
 New ruthenium(II) arene complexes of anthracenyl-appended
 diazacycloalkanes: effect of ligand intercalation and hydrophobicity on
 DNA and protein binding and cleavage and cytotoxicity.
;
_journal_issue 3
_journal_name_full 'Dalton transactions (Cambridge, England : 2003)'
_journal_page_first 1203
_journal_page_last 1219
_journal_paper_doi 10.1039/c3dt51641e
_journal_volume 43
_journal_year 2014
_chemical_formula_sum 'C62 H76 Cl2 F12 N4 P2 Ru2'
_chemical_formula_weight 1440.25
_chemical_name_systematic
; 
 ? 
;
_space_group_IT_number 14
_symmetry_cell_setting monoclinic
_symmetry_space_group_name_Hall '-P 2ybc'
_symmetry_space_group_name_H-M 'P 1 21/c 1'
_atom_sites_solution_hydrogens geom
_atom_sites_solution_primary direct
_atom_sites_solution_secondary difmap
_audit_creation_method SHELXL-97
_cell_angle_alpha 90.00
_cell_angle_beta 101.3170(10)
_cell_angle_gamma 90.00
_cell_formula_units_Z 4
_cell_length_a 15.8707(2)
_cell_length_b 19.8808(2)
_cell_length_c 20.3162(2)
_cell_measurement_reflns_used 1765
_cell_measurement_temperature 296(2)
_cell_measurement_theta_max 24.68
_cell_measurement_theta_min 2.65
_cell_volume 6285.58(12)
_computing_cell_refinement 'BRUKER SMART'
_computing_data_collection 'BRUKER SMART'
_computing_data_reduction 'BRUKER SAINT'
_computing_molecular_graphics ORTEP
_computing_publication_material 'BRUKER SHELXTL'
_computing_structure_refinement 'SHELXL-97 (Sheldrick, 1997)'
_computing_structure_solution 'SHELXS-97 (Sheldrick, 1990)'
_diffrn_ambient_temperature 296(2)
_diffrn_measured_fraction_theta_full 1.000
_diffrn_measured_fraction_theta_max 1.000
_diffrn_measurement_device_type 'BRUKER SMART APEX CCD'
_diffrn_measurement_method 'OMEGA-PHI SCAN'
_diffrn_radiation_monochromator graphite
_diffrn_radiation_source 'fine-focus sealed tube'
_diffrn_radiation_type MoK\a
_diffrn_radiation_wavelength 0.71073
_diffrn_reflns_av_R_equivalents 0.0439
_diffrn_reflns_av_sigmaI/netI 0.0425
_diffrn_reflns_limit_h_max 19
_diffrn_reflns_limit_h_min -19
_diffrn_reflns_limit_k_max 18
_diffrn_reflns_limit_k_min -24
_diffrn_reflns_limit_l_max 25
_diffrn_reflns_limit_l_min -22
_diffrn_reflns_number 63157
_diffrn_reflns_theta_full 26.00
_diffrn_reflns_theta_max 26.00
_diffrn_reflns_theta_min 1.45
_exptl_absorpt_coefficient_mu 0.694
_exptl_absorpt_correction_T_max 0.9661
_exptl_absorpt_correction_T_min 0.9465
_exptl_absorpt_correction_type multi-scan
_exptl_absorpt_process_details 'BRUKER SADABS'
_exptl_crystal_colour orange
_exptl_crystal_density_diffrn 1.522
_exptl_crystal_density_method 'not measured'
_exptl_crystal_description plates
_exptl_crystal_F_000 2944
_exptl_crystal_size_max 0.08
_exptl_crystal_size_mid 0.07
_exptl_crystal_size_min 0.05
_platon_squeeze_details ' ?'
_refine_diff_density_max 0.527
_refine_diff_density_min -0.385
_refine_diff_density_rms 0.064
_refine_ls_extinction_method none
_refine_ls_goodness_of_fit_ref 1.067
_refine_ls_hydrogen_treatment constr
_refine_ls_matrix_type full
_refine_ls_number_parameters 801
_refine_ls_number_reflns 12350
_refine_ls_number_restraints 0
_refine_ls_restrained_S_all 1.067
_refine_ls_R_factor_all 0.0601
_refine_ls_R_factor_gt 0.0366
_refine_ls_shift/su_max 0.002
_refine_ls_shift/su_mean 0.000
_refine_ls_structure_factor_coef Fsqd
_refine_ls_weighting_details 'calc w=1/[\s^2^(Fo^2^)+(0.0457P)^2^+0.0000P] where P=(Fo^2^+2Fc^2^)/3'
_refine_ls_weighting_scheme calc
_refine_ls_wR_factor_gt 0.0858
_refine_ls_wR_factor_ref 0.0927
_reflns_number_gt 8768
_reflns_number_total 12350
_reflns_threshold_expression >2sigma(I)
_cod_data_source_file c3dt51641e.txt
_cod_data_source_block 2ru_aniso
_cod_depositor_comments
;
The following automatic conversions were performed:

'_symmetry_cell_setting' value 'Monoclinic' changed to 'monoclinic'
according to
/usr/data/users/saulius/automatic-downloads/current/RSC/lib/dictionaries/cif_core.dic
dictionary named 'cif_core.dic' version 2.4.2 from
2011-04-26.

'_exptl_absorpt_correction_type' value 'MULTI-SCAN'
changed to 'multi-scan' according to
/usr/data/users/saulius/automatic-downloads/current/RSC/lib/dictionaries/cif_core.dic
dictionary named 'cif_core.dic' version 2.4.2 from 2011-04-26.

Automatic conversion script
Id: cif_fix_values 2281 2013-09-26 08:29:07Z andrius 
;
_cod_original_cell_volume 6285.57(12)
_cod_original_sg_symbol_H-M P21/c
_cod_database_code 7028648

loop_
_symmetry_equiv_pos_as_xyz
'x, y, z'
'-x, y+1/2, -z+1/2'
'-x, -y, -z'
'x, -y-1/2, z-1/2'

loop_
_atom_site_label
_atom_site_type_symbol
_atom_site_fract_x
_atom_site_fract_y
_atom_site_fract_z
_atom_site_U_iso_or_equiv
_atom_site_adp_type
_atom_site_occupancy
_atom_site_symmetry_multiplicity
_atom_site_calc_flag
_atom_site_refinement_flags
_atom_site_disorder_assembly
_atom_site_disorder_group
P1 P 0.87176(5) 0.31362(4) 0.13381(5) 0.0487(2) Uani 1 1 d . . .
F1 F 0.92262(19) 0.27836(15) 0.19783(13) 0.1300(10) Uani 1 1 d . . .
F2 F 0.92986(12) 0.37884(10) 0.15046(12) 0.0908(7) Uani 1 1 d . . .
F3 F 0.80733(13) 0.34361(12) 0.17665(12) 0.0969(8) Uani 1 1 d . . .
F4 F 0.93658(13) 0.28334(11) 0.09138(11) 0.0844(7) Uani 1 1 d . . .
F5 F 0.81196(16) 0.25031(11) 0.11564(12) 0.1024(8) Uani 1 1 d . . .
F6 F 0.82073(16) 0.34871(14) 0.06915(13) 0.1129(9) Uani 1 1 d . . .
Ru2 Ru 0.654329(13) 0.082630(11) 0.186336(11) 0.03292(8) Uani 1 1 d . . .
Ru1 Ru 0.818102(13) 0.584903(11) 0.219547(11) 0.03194(8) Uani 1 1 d . . .
Cl1 Cl 0.68486(4) 0.54577(4) 0.24640(3) 0.04243(18) Uani 1 1 d . . .
Cl2 Cl 0.80205(4) 0.04531(4) 0.21489(4) 0.04673(19) Uani 1 1 d . . .
N1 N 0.82718(14) 0.65123(12) 0.30524(12) 0.0410(6) Uani 1 1 d . . .
N2 N 0.88374(13) 0.52840(11) 0.30650(11) 0.0326(5) Uani 1 1 d . . .
N3 N 0.68624(15) 0.15447(12) 0.26806(12) 0.0438(6) Uani 1 1 d . . .
N4 N 0.63410(14) 0.03107(11) 0.27661(11) 0.0343(5) Uani 1 1 d . . .
C1 C 0.8342(2) 0.66253(16) 0.14768(15) 0.0538(9) Uani 1 1 d . . .
H1 H 0.8318 0.7098 0.1608 0.065 Uiso 1 1 calc R . .
C2 C 0.9141(2) 0.6283(2) 0.16288(15) 0.0561(9) Uani 1 1 d . . .
C3 C 0.91079(19) 0.55852(18) 0.15738(15) 0.0507(8) Uani 1 1 d . . .
H3 H 0.9617 0.5324 0.1776 0.061 Uiso 1 1 calc R . .
C4 C 0.83420(19) 0.52396(16) 0.13214(13) 0.0425(7) Uani 1 1 d . . .
H4 H 0.8333 0.4748 0.1355 0.051 Uiso 1 1 calc R . .
C5 C 0.75661(18) 0.55844(15) 0.11253(13) 0.0375(7) Uani 1 1 d . . .
C6 C 0.75704(19) 0.62854(15) 0.12236(14) 0.0438(7) Uani 1 1 d . . .
H6 H 0.7023 0.6525 0.1185 0.053 Uiso 1 1 calc R . .
C7 C 0.9984(2) 0.6665(2) 0.18056(19) 0.0915(14) Uani 1 1 d . . .
H7A H 1.0383 0.6414 0.2130 0.137 Uiso 1 1 calc R . .
H7B H 0.9883 0.7096 0.1990 0.137 Uiso 1 1 calc R . .
H7C H 1.0217 0.6728 0.1408 0.137 Uiso 1 1 calc R . .
C8 C 0.6762(2) 0.51851(17) 0.08343(14) 0.0512(8) Uani 1 1 d . . .
H8 H 0.6737 0.4802 0.1133 0.061 Uiso 1 1 calc R . .
C9 C 0.5923(2) 0.5562(2) 0.07696(17) 0.0731(11) Uani 1 1 d . . .
H9A H 0.5892 0.5769 0.1191 0.110 Uiso 1 1 calc R . .
H9B H 0.5453 0.5254 0.0646 0.110 Uiso 1 1 calc R . .
H9C H 0.5892 0.5903 0.0431 0.110 Uiso 1 1 calc R . .
C10 C 0.6861(3) 0.49017(19) 0.01522(16) 0.0733(11) Uani 1 1 d . . .
H10A H 0.6380 0.4617 -0.0021 0.110 Uiso 1 1 calc R . .
H10B H 0.7383 0.4646 0.0205 0.110 Uiso 1 1 calc R . .
H10C H 0.6882 0.5266 -0.0155 0.110 Uiso 1 1 calc R . .
C11 C 0.91752(18) 0.67723(14) 0.32578(17) 0.0508(8) Uani 1 1 d . . .
H11A H 0.9181 0.7139 0.3574 0.061 Uiso 1 1 calc R . .
H11B H 0.9363 0.6950 0.2866 0.061 Uiso 1 1 calc R . .
C12 C 0.98046(19) 0.62327(15) 0.35786(17) 0.0544(9) Uani 1 1 d . . .
H12A H 1.0381 0.6401 0.3589 0.065 Uiso 1 1 calc R . .
H12B H 0.9740 0.6182 0.4041 0.065 Uiso 1 1 calc R . .
C13 C 0.97461(16) 0.55365(14) 0.32645(15) 0.0402(7) Uani 1 1 d . . .
H13A H 1.0005 0.5548 0.2870 0.048 Uiso 1 1 calc R . .
H13B H 1.0073 0.5223 0.3582 0.048 Uiso 1 1 calc R . .
C14 C 0.83969(18) 0.54039(14) 0.36454(13) 0.0390(7) Uani 1 1 d . . .
H14A H 0.8799 0.5327 0.4064 0.047 Uiso 1 1 calc R . .
H14B H 0.7924 0.5090 0.3623 0.047 Uiso 1 1 calc R . .
C15 C 0.80573(19) 0.61222(15) 0.36296(14) 0.0433(7) Uani 1 1 d . . .
H15A H 0.7439 0.6112 0.3592 0.052 Uiso 1 1 calc R . .
H15B H 0.8305 0.6346 0.4047 0.052 Uiso 1 1 calc R . .
C16 C 0.7675(2) 0.71000(15) 0.29135(17) 0.0571(9) Uani 1 1 d . . .
H16A H 0.7106 0.6943 0.2728 0.086 Uiso 1 1 calc R . .
H16B H 0.7866 0.7396 0.2599 0.086 Uiso 1 1 calc R . .
H16C H 0.7670 0.7338 0.3324 0.086 Uiso 1 1 calc R . .
C17 C 0.88176(17) 0.45426(13) 0.28702(13) 0.0326(6) Uani 1 1 d . . .
H17A H 0.8245 0.4441 0.2621 0.039 Uiso 1 1 calc R . .
H17B H 0.9211 0.4480 0.2566 0.039 Uiso 1 1 calc R . .
C18 C 0.90390(17) 0.40288(13) 0.34262(13) 0.0327(6) Uani 1 1 d . . .
C19 C 0.98977(17) 0.38109(13) 0.36502(13) 0.0352(7) Uani 1 1 d . . .
C20 C 1.05943(18) 0.39924(15) 0.33342(15) 0.0444(7) Uani 1 1 d . . .
H20 H 1.0487 0.4271 0.2959 0.053 Uiso 1 1 calc R . .
C21 C 1.14045(19) 0.37712(15) 0.35643(17) 0.0519(8) Uani 1 1 d . . .
H21 H 1.1839 0.3885 0.3338 0.062 Uiso 1 1 calc R . .
C22 C 1.1594(2) 0.33672(16) 0.41474(18) 0.0556(9) Uani 1 1 d . . .
H22 H 1.2158 0.3238 0.4317 0.067 Uiso 1 1 calc R . .
C23 C 1.0963(2) 0.31688(16) 0.44584(16) 0.0534(8) Uani 1 1 d . . .
H23 H 1.1096 0.2905 0.4843 0.064 Uiso 1 1 calc R . .
C24 C 1.00876(18) 0.33577(15) 0.42066(14) 0.0416(7) Uani 1 1 d . . .
C25 C 0.94340(19) 0.30920(15) 0.44830(14) 0.0453(8) Uani 1 1 d . . .
H25 H 0.9569 0.2801 0.4847 0.054 Uiso 1 1 calc R . .
C26 C 0.85767(19) 0.32485(14) 0.42305(14) 0.0412(7) Uani 1 1 d . . .
C27 C 0.7904(2) 0.29265(16) 0.44954(15) 0.0527(8) Uani 1 1 d . . .
H27 H 0.8043 0.2614 0.4841 0.063 Uiso 1 1 calc R . .
C28 C 0.7071(2) 0.30736(18) 0.42473(17) 0.0608(10) Uani 1 1 d . . .
H28 H 0.6638 0.2864 0.4421 0.073 Uiso 1 1 calc R . .
C29 C 0.6863(2) 0.35456(17) 0.37249(16) 0.0538(9) Uani 1 1 d . . .
H29 H 0.6288 0.3645 0.3557 0.065 Uiso 1 1 calc R . .
C30 C 0.74758(17) 0.38586(15) 0.34598(15) 0.0431(7) Uani 1 1 d . . .
H30 H 0.7312 0.4167 0.3114 0.052 Uiso 1 1 calc R . .
C31 C 0.83702(17) 0.37278(13) 0.36978(13) 0.0350(7) Uani 1 1 d . . .
C32 C 0.53047(19) 0.05248(17) 0.12592(15) 0.0513(8) Uani 1 1 d . . .
H32 H 0.4902 0.0278 0.1479 0.062 Uiso 1 1 calc R . .
C33 C 0.52876(19) 0.12242(18) 0.12711(17) 0.0560(9) Uani 1 1 d . . .
C34 C 0.5998(2) 0.15602(16) 0.10978(15) 0.0516(8) Uani 1 1 d . . .
H34 H 0.6077 0.2040 0.1202 0.062 Uiso 1 1 calc R . .
C35 C 0.66510(18) 0.12136(15) 0.08657(14) 0.0428(7) Uani 1 1 d . . .
H35 H 0.7172 0.1455 0.0812 0.051 Uiso 1 1 calc R . .
C36 C 0.66226(18) 0.05028(15) 0.08097(13) 0.0404(7) Uani 1 1 d . . .
C37 C 0.59442(19) 0.01612(16) 0.10257(14) 0.0444(8) Uani 1 1 d . . .
H37 H 0.5976 -0.0328 0.1086 0.053 Uiso 1 1 calc R . .
C38 C 0.4522(2) 0.1608(2) 0.1426(2) 0.0878(13) Uani 1 1 d . . .
H38A H 0.4090 0.1649 0.1025 0.132 Uiso 1 1 calc R . .
H38B H 0.4703 0.2048 0.1591 0.132 Uiso 1 1 calc R . .
H38C H 0.4290 0.1369 0.1761 0.132 Uiso 1 1 calc R . .
C39 C 0.7267(2) 0.00898(17) 0.05364(15) 0.0535(8) Uani 1 1 d . . .
H39 H 0.7448 -0.0278 0.0854 0.064 Uiso 1 1 calc R . .
C40 C 0.6809(3) -0.0230(2) -0.01302(18) 0.0904(13) Uani 1 1 d . . .
H40A H 0.6300 -0.0458 -0.0062 0.136 Uiso 1 1 calc R . .
H40B H 0.7188 -0.0547 -0.0280 0.136 Uiso 1 1 calc R . .
H40C H 0.6656 0.0115 -0.0463 0.136 Uiso 1 1 calc R . .
C41 C 0.8074(2) 0.0460(2) 0.04437(18) 0.0713(11) Uani 1 1 d . . .
H41A H 0.7925 0.0795 0.0100 0.107 Uiso 1 1 calc R . .
H41B H 0.8471 0.0146 0.0315 0.107 Uiso 1 1 calc R . .
H41C H 0.8334 0.0674 0.0858 0.107 Uiso 1 1 calc R . .
C42 C 0.6049(2) 0.18050(15) 0.28628(18) 0.0589(9) Uani 1 1 d . . .
H42A H 0.5662 0.1950 0.2458 0.071 Uiso 1 1 calc R . .
H42B H 0.6184 0.2194 0.3153 0.071 Uiso 1 1 calc R . .
C43 C 0.5594(2) 0.12797(15) 0.32193(18) 0.0602(9) Uani 1 1 d . . .
H43A H 0.5887 0.1263 0.3685 0.072 Uiso 1 1 calc R . .
H43B H 0.5015 0.1439 0.3214 0.072 Uiso 1 1 calc R . .
C44 C 0.55293(18) 0.05608(14) 0.29485(16) 0.0443(8) Uani 1 1 d . . .
H44A H 0.5374 0.0264 0.3285 0.053 Uiso 1 1 calc R . .
H44B H 0.5072 0.0540 0.2554 0.053 Uiso 1 1 calc R . .
C45 C 0.7371(2) 0.11976(15) 0.32789(15) 0.0488(8) Uani 1 1 d . . .
H45A H 0.7317 0.1444 0.3681 0.059 Uiso 1 1 calc R . .
H45B H 0.7973 0.1196 0.3247 0.059 Uiso 1 1 calc R . .
C46 C 0.70701(18) 0.04761(14) 0.33359(14) 0.0419(7) Uani 1 1 d . . .
H46A H 0.7544 0.0170 0.3329 0.050 Uiso 1 1 calc R . .
H46B H 0.6884 0.0418 0.3759 0.050 Uiso 1 1 calc R . .
C47 C 0.7366(2) 0.21265(15) 0.25081(17) 0.0575(9) Uani 1 1 d . . .
H47A H 0.7543 0.2403 0.2898 0.086 Uiso 1 1 calc R . .
H47B H 0.7017 0.2387 0.2160 0.086 Uiso 1 1 calc R . .
H47C H 0.7865 0.1966 0.2355 0.086 Uiso 1 1 calc R . .
C48 C 0.62838(17) -0.04427(13) 0.26262(13) 0.0341(6) Uani 1 1 d . . .
H48A H 0.5748 -0.0530 0.2316 0.041 Uiso 1 1 calc R . .
H48B H 0.6747 -0.0564 0.2401 0.041 Uiso 1 1 calc R . .
C49 C 0.63273(17) -0.09048(13) 0.32282(13) 0.0342(6) Uani 1 1 d . . .
C50 C 0.71345(17) -0.11471(14) 0.35700(14) 0.0371(7) Uani 1 1 d . . .
C51 C 0.79230(19) -0.10441(15) 0.33446(17) 0.0497(8) Uani 1 1 d . . .
H51 H 0.7914 -0.0816 0.2944 0.060 Uiso 1 1 calc R . .
C52 C 0.8683(2) -0.12699(17) 0.36987(19) 0.0628(10) Uani 1 1 d . . .
H52 H 0.9182 -0.1205 0.3531 0.075 Uiso 1 1 calc R . .
C53 C 0.8728(2) -0.16014(18) 0.43177(19) 0.0642(10) Uani 1 1 d . . .
H53 H 0.9258 -0.1725 0.4572 0.077 Uiso 1 1 calc R . .
C54 C 0.8000(2) -0.17389(16) 0.45412(16) 0.0539(9) Uani 1 1 d . . .
H54 H 0.8033 -0.1973 0.4942 0.065 Uiso 1 1 calc R . .
C55 C 0.71794(18) -0.15308(14) 0.41743(14) 0.0400(7) Uani 1 1 d . . .
C56 C 0.64383(19) -0.16986(14) 0.43939(14) 0.0418(7) Uani 1 1 d . . .
H56 H 0.6478 -0.1942 0.4790 0.050 Uiso 1 1 calc R . .
C57 C 0.56318(17) -0.15118(14) 0.40373(14) 0.0359(7) Uani 1 1 d . . .
C58 C 0.4869(2) -0.17085(14) 0.42595(15) 0.0452(8) Uani 1 1 d . . .
H58 H 0.4912 -0.1951 0.4656 0.054 Uiso 1 1 calc R . .
C59 C 0.4088(2) -0.15483(15) 0.39024(16) 0.0476(8) Uani 1 1 d . . .
H59 H 0.3596 -0.1672 0.4058 0.057 Uiso 1 1 calc R . .
C60 C 0.40144(18) -0.11969(15) 0.32983(15) 0.0454(8) Uani 1 1 d . . .
H60 H 0.3471 -0.1109 0.3045 0.055 Uiso 1 1 calc R . .
C61 C 0.47182(18) -0.09815(14) 0.30740(15) 0.0411(7) Uani 1 1 d . . .
H61 H 0.4646 -0.0742 0.2673 0.049 Uiso 1 1 calc R . .
C62 C 0.55681(17) -0.11130(13) 0.34376(13) 0.0333(6) Uani 1 1 d . . .
F7 F 0.49790(15) 0.75693(14) 0.08399(15) 0.1226(10) Uani 1 1 d . A .
F8 F 0.65194(15) 0.84870(15) 0.14526(17) 0.1361(12) Uani 1 1 d . A .
F9 F 0.5163(5) 0.8672(3) 0.1116(12) 0.148(6) Uani 0.50 1 d P A 1
F9A F 0.5989(8) 0.8223(12) 0.0463(5) 0.194(6) Uani 0.50 1 d P A 1
F10 F 0.6312(7) 0.7447(5) 0.1172(12) 0.204(7) Uani 0.50 1 d P A 1
F10A F 0.5515(12) 0.7842(9) 0.1781(5) 0.182(6) Uani 0.50 1 d P A 1
F11 F 0.5379(11) 0.8483(5) 0.0576(6) 0.171(5) Uani 0.50 1 d P A 2
F11A F 0.6320(6) 0.7661(6) 0.0707(7) 0.125(5) Uani 0.50 1 d P A 2
F12 F 0.5271(5) 0.8313(10) 0.1657(8) 0.164(8) Uani 0.50 1 d P A 2
F12A F 0.6148(8) 0.7475(6) 0.1681(6) 0.148(4) Uani 0.50 1 d P A 2
P2 P 0.57553(6) 0.80285(5) 0.11396(5) 0.0575(3) Uani 1 1 d . . .

loop_
_atom_site_aniso_label
_atom_site_aniso_U_11
_atom_site_aniso_U_22
_atom_site_aniso_U_33
_atom_site_aniso_U_23
_atom_site_aniso_U_13
_atom_site_aniso_U_12
P1 0.0453(5) 0.0397(5) 0.0628(6) -0.0096(4) 0.0148(4) -0.0003(4)
F1 0.162(3) 0.133(2) 0.0819(18) 0.0145(17) -0.0075(17) 0.056(2)
F2 0.0613(12) 0.0660(15) 0.154(2) -0.0441(14) 0.0420(13) -0.0216(11)
F3 0.0710(14) 0.0967(18) 0.136(2) -0.0560(16) 0.0528(13) -0.0153(12)
F4 0.0792(14) 0.0784(15) 0.1065(17) -0.0308(13) 0.0446(13) 0.0041(11)
F5 0.132(2) 0.0737(16) 0.1156(19) -0.0405(14) 0.0586(16) -0.0540(14)
F6 0.1094(19) 0.109(2) 0.1074(19) 0.0235(16) -0.0108(15) 0.0218(16)
Ru2 0.03423(13) 0.02503(14) 0.04118(15) 0.00438(10) 0.01150(10) 0.00076(9)
Ru1 0.03208(13) 0.02731(14) 0.03616(14) 0.00435(10) 0.00603(10) 0.00048(9)
Cl1 0.0349(4) 0.0491(5) 0.0428(4) 0.0012(3) 0.0065(3) -0.0048(3)
Cl2 0.0384(4) 0.0559(5) 0.0471(5) 0.0005(4) 0.0114(3) 0.0073(3)
N1 0.0395(13) 0.0296(14) 0.0526(16) -0.0025(12) 0.0052(12) 0.0004(11)
N2 0.0341(12) 0.0275(14) 0.0348(13) 0.0020(10) 0.0035(10) -0.0022(10)
N3 0.0508(15) 0.0295(14) 0.0549(16) -0.0049(12) 0.0196(13) -0.0041(11)
N4 0.0393(13) 0.0268(14) 0.0403(14) 0.0015(11) 0.0160(11) 0.0013(10)
C1 0.082(3) 0.036(2) 0.0449(19) 0.0117(15) 0.0156(18) -0.0098(18)
C2 0.052(2) 0.071(3) 0.047(2) 0.0147(18) 0.0142(16) -0.0122(18)
C3 0.0421(18) 0.069(3) 0.0435(19) 0.0169(17) 0.0147(15) 0.0162(17)
C4 0.0524(19) 0.043(2) 0.0346(17) 0.0062(14) 0.0155(14) 0.0092(15)
C5 0.0511(18) 0.0348(18) 0.0272(15) 0.0053(13) 0.0095(13) 0.0007(14)
C6 0.0501(18) 0.042(2) 0.0395(18) 0.0140(15) 0.0100(14) 0.0086(15)
C7 0.068(3) 0.124(4) 0.083(3) 0.017(3) 0.016(2) -0.044(2)
C8 0.061(2) 0.056(2) 0.0345(18) 0.0001(15) 0.0045(15) -0.0160(17)
C9 0.050(2) 0.113(3) 0.054(2) 0.003(2) 0.0030(17) -0.012(2)
C10 0.101(3) 0.069(3) 0.047(2) -0.0107(19) 0.008(2) -0.015(2)
C11 0.0458(18) 0.0300(18) 0.073(2) -0.0106(16) 0.0015(16) -0.0078(14)
C12 0.0456(18) 0.039(2) 0.073(2) -0.0037(17) -0.0027(16) -0.0089(15)
C13 0.0302(15) 0.0358(18) 0.0507(18) 0.0044(15) -0.0016(13) -0.0006(13)
C14 0.0451(16) 0.0393(19) 0.0320(16) -0.0005(13) 0.0060(13) -0.0020(13)
C15 0.0513(18) 0.0401(19) 0.0386(17) -0.0074(14) 0.0086(14) 0.0016(14)
C16 0.061(2) 0.0339(19) 0.075(2) -0.0028(17) 0.0104(18) 0.0136(16)
C17 0.0397(15) 0.0234(16) 0.0340(15) -0.0016(12) 0.0054(12) -0.0004(12)
C18 0.0384(15) 0.0274(16) 0.0312(15) 0.0011(12) 0.0042(12) -0.0001(12)
C19 0.0448(16) 0.0243(16) 0.0356(16) -0.0025(13) 0.0054(13) 0.0014(13)
C20 0.0437(17) 0.0379(19) 0.0530(19) 0.0064(15) 0.0128(15) 0.0030(14)
C21 0.0452(18) 0.040(2) 0.073(2) -0.0037(18) 0.0183(17) 0.0040(15)
C22 0.0391(18) 0.044(2) 0.079(3) -0.0050(19) -0.0005(17) 0.0093(15)
C23 0.058(2) 0.045(2) 0.052(2) 0.0072(16) -0.0011(17) 0.0132(16)
C24 0.0457(17) 0.0333(18) 0.0438(18) 0.0026(14) 0.0039(14) 0.0044(14)
C25 0.059(2) 0.0366(19) 0.0399(18) 0.0119(14) 0.0087(15) 0.0071(15)
C26 0.0519(18) 0.0318(18) 0.0413(17) 0.0008(14) 0.0122(15) -0.0036(14)
C27 0.069(2) 0.045(2) 0.0472(19) 0.0069(16) 0.0196(17) -0.0111(17)
C28 0.063(2) 0.061(3) 0.063(2) -0.009(2) 0.0242(19) -0.0251(19)
C29 0.0465(18) 0.053(2) 0.060(2) -0.0084(18) 0.0078(17) -0.0087(16)
C30 0.0410(17) 0.0394(19) 0.0477(18) -0.0018(15) 0.0056(14) -0.0066(14)
C31 0.0425(16) 0.0270(17) 0.0338(16) -0.0030(13) 0.0032(13) -0.0021(13)
C32 0.0433(18) 0.057(2) 0.051(2) 0.0174(17) 0.0019(15) -0.0089(16)
C33 0.0427(18) 0.059(2) 0.066(2) 0.0231(18) 0.0099(16) 0.0127(16)
C34 0.058(2) 0.040(2) 0.055(2) 0.0169(16) 0.0091(17) 0.0062(16)
C35 0.0471(17) 0.041(2) 0.0415(18) 0.0149(15) 0.0108(14) -0.0032(14)
C36 0.0476(17) 0.040(2) 0.0302(16) 0.0058(14) 0.0000(13) 0.0024(14)
C37 0.0517(18) 0.0388(19) 0.0371(17) 0.0116(14) -0.0050(15) -0.0086(15)
C38 0.056(2) 0.102(3) 0.107(3) 0.018(3) 0.020(2) 0.033(2)
C39 0.070(2) 0.054(2) 0.0386(18) 0.0012(16) 0.0166(16) 0.0127(17)
C40 0.120(4) 0.094(3) 0.060(3) -0.027(2) 0.024(2) -0.009(3)
C41 0.063(2) 0.091(3) 0.065(2) 0.005(2) 0.0263(19) 0.013(2)
C42 0.068(2) 0.0301(19) 0.087(3) -0.0105(18) 0.0362(19) 0.0006(16)
C43 0.070(2) 0.037(2) 0.087(3) -0.0066(18) 0.047(2) 0.0014(16)
C44 0.0491(17) 0.0298(17) 0.062(2) 0.0009(15) 0.0292(16) 0.0017(14)
C45 0.0595(19) 0.045(2) 0.0437(19) -0.0100(16) 0.0156(16) -0.0065(16)
C46 0.0540(18) 0.0381(19) 0.0351(17) -0.0029(14) 0.0125(14) -0.0031(14)
C47 0.071(2) 0.0311(19) 0.076(2) -0.0022(17) 0.0280(19) -0.0152(16)
C48 0.0420(16) 0.0257(17) 0.0365(16) -0.0021(13) 0.0125(13) 0.0001(12)
C49 0.0416(16) 0.0241(16) 0.0380(16) 0.0003(13) 0.0105(13) 0.0017(12)
C50 0.0453(16) 0.0263(16) 0.0417(17) 0.0012(13) 0.0135(14) 0.0055(13)
C51 0.0513(19) 0.0397(19) 0.063(2) 0.0059(16) 0.0230(17) 0.0102(15)
C52 0.0440(19) 0.056(2) 0.093(3) 0.009(2) 0.0241(19) 0.0134(17)
C53 0.0436(19) 0.066(3) 0.079(3) 0.008(2) 0.0010(19) 0.0207(17)
C54 0.055(2) 0.050(2) 0.053(2) 0.0085(16) 0.0033(17) 0.0218(16)
C55 0.0458(17) 0.0301(17) 0.0428(18) -0.0004(14) 0.0060(14) 0.0100(13)
C56 0.0553(19) 0.0378(19) 0.0335(16) 0.0049(14) 0.0118(14) 0.0061(15)
C57 0.0432(16) 0.0274(17) 0.0383(16) -0.0002(13) 0.0107(13) -0.0005(13)
C58 0.059(2) 0.0317(18) 0.0467(19) 0.0062(14) 0.0163(16) -0.0061(15)
C59 0.0490(19) 0.0354(19) 0.062(2) 0.0025(16) 0.0210(17) -0.0074(15)
C60 0.0365(16) 0.0355(19) 0.062(2) -0.0014(16) 0.0034(15) -0.0021(13)
C61 0.0450(17) 0.0352(18) 0.0411(17) 0.0054(14) 0.0033(14) -0.0006(13)
C62 0.0397(15) 0.0241(15) 0.0360(16) -0.0003(13) 0.0070(13) -0.0002(12)
F7 0.0940(18) 0.113(2) 0.158(3) -0.0452(19) 0.0179(17) -0.0425(16)
F8 0.0707(15) 0.124(2) 0.217(3) -0.097(2) 0.0365(18) -0.0328(15)
F9 0.063(4) 0.038(3) 0.345(19) 0.002(6) 0.047(8) 0.003(2)
F9A 0.152(10) 0.323(19) 0.119(6) 0.064(10) 0.058(7) -0.029(10)
F10 0.194(9) 0.097(6) 0.34(2) 0.022(11) 0.088(13) 0.112(6)
F10A 0.218(15) 0.222(16) 0.133(7) 0.008(9) 0.098(9) -0.064(10)
F11 0.216(13) 0.126(7) 0.141(9) 0.070(6) -0.038(8) 0.019(9)
F11A 0.102(5) 0.136(9) 0.151(8) -0.105(8) 0.063(6) -0.033(6)
F12 0.064(4) 0.250(17) 0.188(12) -0.164(13) 0.046(6) 0.000(8)
F12A 0.129(7) 0.185(10) 0.113(7) 0.056(7) -0.023(6) 0.019(7)
P2 0.0517(5) 0.0426(6) 0.0805(7) -0.0146(5) 0.0188(5) -0.0020(4)

loop_
_atom_type_symbol
_atom_type_description
_atom_type_scat_dispersion_real
_atom_type_scat_dispersion_imag
_atom_type_scat_source
C C 0.0033 0.0016 'International Tables Vol C Tables 4.2.6.8 and 6.1.1.4'
H H 0.0000 0.0000 'International Tables Vol C Tables 4.2.6.8 and 6.1.1.4'
Cl Cl 0.1484 0.1585 'International Tables Vol C Tables 4.2.6.8 and 6.1.1.4'
F F 0.0171 0.0103 'International Tables Vol C Tables 4.2.6.8 and 6.1.1.4'
N N 0.0061 0.0033 'International Tables Vol C Tables 4.2.6.8 and 6.1.1.4'
P P 0.1023 0.0942 'International Tables Vol C Tables 4.2.6.8 and 6.1.1.4'
Ru Ru -1.2594 0.8363 'International Tables Vol C Tables 4.2.6.8 and 6.1.1.4'

loop_
_geom_angle_atom_site_label_1
_geom_angle_atom_site_label_2
_geom_angle_atom_site_label_3
_geom_angle
F1 P1 F6 179.65(17)
F1 P1 F5 91.48(16)
F6 P1 F5 88.32(15)
F1 P1 F3 89.73(15)
F6 P1 F3 90.56(15)
F5 P1 F3 90.30(12)
F1 P1 F4 89.89(14)
F6 P1 F4 89.83(14)
F5 P1 F4 89.69(12)
F3 P1 F4 179.61(16)
F1 P1 F2 90.32(15)
F6 P1 F2 89.88(15)
F5 P1 F2 178.14(15)
F3 P1 F2 89.20(11)
F4 P1 F2 90.82(11)
N3 Ru2 N4 73.55(9)
N3 Ru2 C34 96.05(11)
N4 Ru2 C34 144.14(10)
N3 Ru2 C32 131.14(11)
N4 Ru2 C32 94.51(10)
C34 Ru2 C32 66.20(12)
N3 Ru2 C35 115.09(10)
N4 Ru2 C35 171.22(10)
C34 Ru2 C35 37.23(10)
C32 Ru2 C35 78.66(11)
N3 Ru2 C37 168.27(10)
N4 Ru2 C37 104.70(9)
C34 Ru2 C37 78.55(12)
C32 Ru2 C37 37.13(11)
C35 Ru2 C37 66.53(11)
N3 Ru2 C33 103.05(11)
N4 Ru2 C33 110.65(10)
C34 Ru2 C33 37.04(11)
C32 Ru2 C33 36.42(12)
C35 Ru2 C33 66.91(11)
C37 Ru2 C33 66.38(12)
N3 Ru2 C36 149.53(10)
N4 Ru2 C36 135.03(10)
C34 Ru2 C36 66.67(11)
C32 Ru2 C36 66.54(11)
C35 Ru2 C36 36.98(11)
C37 Ru2 C36 36.78(10)
C33 Ru2 C36 78.62(11)
N3 Ru2 Cl2 87.06(6)
N4 Ru2 Cl2 87.13(6)
C34 Ru2 Cl2 127.29(8)
C32 Ru2 Cl2 140.60(10)
C35 Ru2 Cl2 94.65(8)
C37 Ru2 Cl2 104.52(8)
C33 Ru2 Cl2 161.33(8)
C36 Ru2 Cl2 84.74(7)
N1 Ru1 C1 96.29(11)
N1 Ru1 N2 73.52(8)
C1 Ru1 N2 144.11(11)
N1 Ru1 C3 131.71(11)
C1 Ru1 C3 66.45(12)
N2 Ru1 C3 94.36(10)
N1 Ru1 C6 115.43(10)
C1 Ru1 C6 37.48(11)
N2 Ru1 C6 170.95(10)
C3 Ru1 C6 78.68(11)
N1 Ru1 C4 168.98(10)
C1 Ru1 C4 78.56(12)
N2 Ru1 C4 104.90(9)
C3 Ru1 C4 37.28(11)
C6 Ru1 C4 66.06(11)
N1 Ru1 C2 103.46(11)
C1 Ru1 C2 37.33(12)
N2 Ru1 C2 110.35(10)
C3 Ru1 C2 36.51(12)
C6 Ru1 C2 67.27(11)
C4 Ru1 C2 66.55(12)
N1 Ru1 C5 149.50(10)
C1 Ru1 C5 66.75(11)
N2 Ru1 C5 134.95(9)
C3 Ru1 C5 66.47(11)
C6 Ru1 C5 36.73(10)
C4 Ru1 C5 36.41(10)
C2 Ru1 C5 78.79(11)
N1 Ru1 Cl1 86.42(6)
C1 Ru1 Cl1 127.18(10)
N2 Ru1 Cl1 87.21(6)
C3 Ru1 Cl1 140.64(10)
C6 Ru1 Cl1 94.52(8)
C4 Ru1 Cl1 104.47(8)
C2 Ru1 Cl1 161.59(8)
C5 Ru1 Cl1 84.86(7)
C16 N1 C15 108.6(2)
C16 N1 C11 108.5(2)
C15 N1 C11 108.1(2)
C16 N1 Ru1 112.58(18)
C15 N1 Ru1 108.91(16)
C11 N1 Ru1 109.98(18)
C14 N2 C13 107.7(2)
C14 N2 C17 111.58(19)
C13 N2 C17 111.23(19)
C14 N2 Ru1 109.41(15)
C13 N2 Ru1 109.07(16)
C17 N2 Ru1 107.80(15)
C47 N3 C45 108.8(2)
C47 N3 C42 108.5(2)
C45 N3 C42 108.2(2)
C47 N3 Ru2 112.75(18)
C45 N3 Ru2 109.06(17)
C42 N3 Ru2 109.38(19)
C44 N4 C46 107.9(2)
C44 N4 C48 110.53(19)
C46 N4 C48 111.5(2)
C44 N4 Ru2 109.21(16)
C46 N4 Ru2 109.08(15)
C48 N4 Ru2 108.58(15)
C6 C1 C2 121.8(3)
C6 C1 Ru1 72.27(16)
C2 C1 Ru1 74.40(18)
C6 C1 H1 118.9
C2 C1 H1 118.9
Ru1 C1 H1 118.9
C3 C2 C1 116.3(3)
C3 C2 C7 122.4(3)
C1 C2 C7 121.2(4)
C3 C2 Ru1 68.96(16)
C1 C2 Ru1 68.27(16)
C7 C2 Ru1 136.3(2)
C2 C3 C4 122.3(3)
C2 C3 Ru1 74.53(18)
C4 C3 Ru1 72.25(16)
C2 C3 H3 118.6
C4 C3 H3 118.6
Ru1 C3 H3 118.6
C5 C4 C3 121.1(3)
C5 C4 Ru1 74.05(16)
C3 C4 Ru1 70.46(17)
C5 C4 H4 119.1
C3 C4 H4 119.1
Ru1 C4 H4 119.1
C4 C5 C6 117.8(3)
C4 C5 C8 118.7(3)
C6 C5 C8 123.5(3)
C4 C5 Ru1 69.54(16)
C6 C5 Ru1 69.17(16)
C8 C5 Ru1 131.72(19)
C1 C6 C5 120.5(3)
C1 C6 Ru1 70.26(16)
C5 C6 Ru1 74.09(16)
C1 C6 H6 119.4
C5 C6 H6 119.4
Ru1 C6 H6 119.4
C2 C7 H7A 109.5
C2 C7 H7B 109.5
H7A C7 H7B 109.5
C2 C7 H7C 109.5
H7A C7 H7C 109.5
H7B C7 H7C 109.5
C9 C8 C5 115.7(3)
C9 C8 C10 110.4(3)
C5 C8 C10 108.4(3)
C9 C8 H8 107.3
C5 C8 H8 107.3
C10 C8 H8 107.3
C8 C9 H9A 109.5
C8 C9 H9B 109.5
H9A C9 H9B 109.5
C8 C9 H9C 109.5
H9A C9 H9C 109.5
H9B C9 H9C 109.5
C8 C10 H10A 109.5
C8 C10 H10B 109.5
H10A C10 H10B 109.5
C8 C10 H10C 109.5
H10A C10 H10C 109.5
H10B C10 H10C 109.5
N1 C11 C12 112.7(2)
N1 C11 H11A 109.0
C12 C11 H11A 109.0
N1 C11 H11B 109.0
C12 C11 H11B 109.0
H11A C11 H11B 107.8
C13 C12 C11 118.8(2)
C13 C12 H12A 107.6
C11 C12 H12A 107.6
C13 C12 H12B 107.6
C11 C12 H12B 107.6
H12A C12 H12B 107.1
N2 C13 C12 113.1(2)
N2 C13 H13A 108.9
C12 C13 H13A 108.9
N2 C13 H13B 108.9
C12 C13 H13B 108.9
H13A C13 H13B 107.8
N2 C14 C15 110.4(2)
N2 C14 H14A 109.6
C15 C14 H14A 109.6
N2 C14 H14B 109.6
C15 C14 H14B 109.6
H14A C14 H14B 108.1
N1 C15 C14 111.6(2)
N1 C15 H15A 109.3
C14 C15 H15A 109.3
N1 C15 H15B 109.3
C14 C15 H15B 109.3
H15A C15 H15B 108.0
N1 C16 H16A 109.5
N1 C16 H16B 109.5
H16A C16 H16B 109.5
N1 C16 H16C 109.5
H16A C16 H16C 109.5
H16B C16 H16C 109.5
C18 C17 N2 118.0(2)
C18 C17 H17A 107.8
N2 C17 H17A 107.8
C18 C17 H17B 107.8
N2 C17 H17B 107.8
H17A C17 H17B 107.2
C19 C18 C31 119.4(2)
C19 C18 C17 120.9(2)
C31 C18 C17 119.5(2)
C18 C19 C20 123.9(3)
C18 C19 C24 119.1(2)
C20 C19 C24 116.9(2)
C21 C20 C19 122.0(3)
C21 C20 H20 119.0
C19 C20 H20 119.0
C20 C21 C22 120.4(3)
C20 C21 H21 119.8
C22 C21 H21 119.8
C23 C22 C21 120.3(3)
C23 C22 H22 119.8
C21 C22 H22 119.8
C22 C23 C24 121.0(3)
C22 C23 H23 119.5
C24 C23 H23 119.5
C25 C24 C19 120.3(3)
C25 C24 C23 120.6(3)
C19 C24 C23 119.1(3)
C24 C25 C26 121.6(3)
C24 C25 H25 119.2
C26 C25 H25 119.2
C25 C26 C31 119.3(3)
C25 C26 C27 120.5(3)
C31 C26 C27 120.2(3)
C28 C27 C26 120.6(3)
C28 C27 H27 119.7
C26 C27 H27 119.7
C27 C28 C29 119.6(3)
C27 C28 H28 120.2
C29 C28 H28 120.2
C30 C29 C28 121.8(3)
C30 C29 H29 119.1
C28 C29 H29 119.1
C29 C30 C31 121.7(3)
C29 C30 H30 119.2
C31 C30 H30 119.2
C18 C31 C26 119.8(2)
C18 C31 C30 124.0(3)
C26 C31 C30 116.2(2)
C33 C32 C37 122.6(3)
C33 C32 Ru2 74.62(18)
C37 C32 Ru2 72.58(17)
C33 C32 H32 118.4
C37 C32 H32 118.4
Ru2 C32 H32 118.4
C32 C33 C34 116.7(3)
C32 C33 C38 121.6(3)
C34 C33 C38 121.6(3)
C32 C33 Ru2 68.96(17)
C34 C33 Ru2 68.57(16)
C38 C33 Ru2 136.3(3)
C35 C34 C33 122.0(3)
C35 C34 Ru2 72.25(16)
C33 C34 Ru2 74.39(18)
C35 C34 H34 118.7
C33 C34 H34 118.7
Ru2 C34 H34 118.7
C34 C35 C36 120.2(3)
C34 C35 Ru2 70.53(16)
C36 C35 Ru2 73.67(15)
C34 C35 H35 119.5
C36 C35 H35 119.5
Ru2 C35 H35 119.5
C37 C36 C35 117.9(3)
C37 C36 C39 117.9(3)
C35 C36 C39 124.2(3)
C37 C36 Ru2 69.86(16)
C35 C36 Ru2 69.36(16)
C39 C36 Ru2 132.4(2)
C32 C37 C36 120.2(3)
C32 C37 Ru2 70.29(18)
C36 C37 Ru2 73.36(17)
C32 C37 H37 119.5
C36 C37 H37 119.5
Ru2 C37 H37 119.5
C33 C38 H38A 109.5
C33 C38 H38B 109.5
H38A C38 H38B 109.5
C33 C38 H38C 109.5
H38A C38 H38C 109.5
H38B C38 H38C 109.5
C36 C39 C41 115.6(3)
C36 C39 C40 108.2(3)
C41 C39 C40 110.7(3)
C36 C39 H39 107.3
C41 C39 H39 107.3
C40 C39 H39 107.3
C39 C40 H40A 109.5
C39 C40 H40B 109.5
H40A C40 H40B 109.5
C39 C40 H40C 109.5
H40A C40 H40C 109.5
H40B C40 H40C 109.5
C39 C41 H41A 109.5
C39 C41 H41B 109.5
H41A C41 H41B 109.5
C39 C41 H41C 109.5
H41A C41 H41C 109.5
H41B C41 H41C 109.5
N3 C42 C43 112.9(2)
N3 C42 H42A 109.0
C43 C42 H42A 109.0
N3 C42 H42B 109.0
C43 C42 H42B 109.0
H42A C42 H42B 107.8
C44 C43 C42 118.2(3)
C44 C43 H43A 107.8
C42 C43 H43A 107.8
C44 C43 H43B 107.8
C42 C43 H43B 107.8
H43A C43 H43B 107.1
N4 C44 C43 113.6(2)
N4 C44 H44A 108.8
C43 C44 H44A 108.8
N4 C44 H44B 108.8
C43 C44 H44B 108.8
H44A C44 H44B 107.7
N3 C45 C46 111.7(2)
N3 C45 H45A 109.3
C46 C45 H45A 109.3
N3 C45 H45B 109.3
C46 C45 H45B 109.3
H45A C45 H45B 107.9
N4 C46 C45 110.6(2)
N4 C46 H46A 109.5
C45 C46 H46A 109.5
N4 C46 H46B 109.5
C45 C46 H46B 109.5
H46A C46 H46B 108.1
N3 C47 H47A 109.5
N3 C47 H47B 109.5
H47A C47 H47B 109.5
N3 C47 H47C 109.5
H47A C47 H47C 109.5
H47B C47 H47C 109.5
C49 C48 N4 116.9(2)
C49 C48 H48A 108.1
N4 C48 H48A 108.1
C49 C48 H48B 108.1
N4 C48 H48B 108.1
H48A C48 H48B 107.3
C62 C49 C50 119.6(2)
C62 C49 C48 120.8(2)
C50 C49 C48 119.6(2)
C49 C50 C51 124.0(3)
C49 C50 C55 119.2(2)
C51 C50 C55 116.8(3)
C52 C51 C50 121.8(3)
C52 C51 H51 119.1
C50 C51 H51 119.1
C51 C52 C53 120.9(3)
C51 C52 H52 119.6
C53 C52 H52 119.6
C54 C53 C52 119.9(3)
C54 C53 H53 120.1
C52 C53 H53 120.1
C53 C54 C55 121.2(3)
C53 C54 H54 119.4
C55 C54 H54 119.4
C56 C55 C54 120.6(3)
C56 C55 C50 120.2(3)
C54 C55 C50 119.2(3)
C55 C56 C57 121.5(3)
C55 C56 H56 119.2
C57 C56 H56 119.2
C56 C57 C58 120.9(3)
C56 C57 C62 119.5(2)
C58 C57 C62 119.7(3)
C59 C58 C57 120.9(3)
C59 C58 H58 119.6
C57 C58 H58 119.6
C58 C59 C60 120.1(3)
C58 C59 H59 120.0
C60 C59 H59 120.0
C61 C60 C59 121.4(3)
C61 C60 H60 119.3
C59 C60 H60 119.3
C60 C61 C62 121.6(3)
C60 C61 H61 119.2
C62 C61 H61 119.2
C49 C62 C61 124.3(2)
C49 C62 C57 119.5(2)
C61 C62 C57 116.1(2)
F10 P2 F10A 91.2(7)
F11 P2 F12 97.1(6)
F10 P2 F9A 89.4(7)
F10A P2 F9A 178.9(7)
F10 P2 F8 91.7(6)
F10A P2 F8 95.9(5)
F11 P2 F8 97.0(5)
F12 P2 F8 87.7(4)
F9A P2 F8 85.0(5)
F11 P2 F11A 92.2(6)
F12 P2 F11A 170.6(7)
F8 P2 F11A 91.0(3)
F10 P2 F7 88.8(5)
F10A P2 F7 82.9(5)
F11 P2 F7 83.6(5)
F12 P2 F7 91.1(4)
F9A P2 F7 96.2(5)
F8 P2 F7 178.71(17)
F11A P2 F7 90.2(3)
F10 P2 F9 178.7(7)
F10A P2 F9 88.6(6)
F9A P2 F9 90.9(7)
F8 P2 F9 87.1(4)
F7 P2 F9 92.4(4)
F11 P2 F12A 173.5(6)
F12 P2 F12A 87.8(7)
F8 P2 F12A 87.4(4)
F11A P2 F12A 82.9(6)
F7 P2 F12A 92.1(4)

loop_
_geom_bond_atom_site_label_1
_geom_bond_atom_site_label_2
_geom_bond_distance
P1 F1 1.556(2)
P1 F6 1.566(2)
P1 F5 1.576(2)
P1 F3 1.584(2)
P1 F4 1.5848(19)
P1 F2 1.589(2)
Ru2 N3 2.173(2)
Ru2 N4 2.179(2)
Ru2 C34 2.184(3)
Ru2 C32 2.187(3)
Ru2 C35 2.206(3)
Ru2 C37 2.217(3)
Ru2 C33 2.259(3)
Ru2 C36 2.262(3)
Ru2 Cl2 2.4185(7)
Ru1 N1 2.166(2)
Ru1 C1 2.174(3)
Ru1 N2 2.178(2)
Ru1 C3 2.183(3)
Ru1 C6 2.200(3)
Ru1 C4 2.206(3)
Ru1 C2 2.254(3)
Ru1 C5 2.263(3)
Ru1 Cl1 2.4140(7)
N1 C16 1.496(4)
N1 C15 1.500(3)
N1 C11 1.504(3)
N2 C14 1.503(3)
N2 C13 1.505(3)
N2 C17 1.525(3)
N3 C47 1.487(3)
N3 C45 1.490(4)
N3 C42 1.503(4)
N4 C44 1.494(3)
N4 C46 1.504(3)
N4 C48 1.524(3)
C1 C6 1.405(4)
C1 C2 1.419(4)
C1 H1 0.9800
C2 C3 1.391(5)
C2 C7 1.519(4)
C3 C4 1.403(4)
C3 H3 0.9800
C4 C5 1.397(4)
C4 H4 0.9800
C5 C6 1.408(4)
C5 C8 1.521(4)
C6 H6 0.9800
C7 H7A 0.9600
C7 H7B 0.9600
C7 H7C 0.9600
C8 C9 1.510(4)
C8 C10 1.532(4)
C8 H8 0.9800
C9 H9A 0.9600
C9 H9B 0.9600
C9 H9C 0.9600
C10 H10A 0.9600
C10 H10B 0.9600
C10 H10C 0.9600
C11 C12 1.523(4)
C11 H11A 0.9700
C11 H11B 0.9700
C12 C13 1.519(4)
C12 H12A 0.9700
C12 H12B 0.9700
C13 H13A 0.9700
C13 H13B 0.9700
C14 C15 1.524(4)
C14 H14A 0.9700
C14 H14B 0.9700
C15 H15A 0.9700
C15 H15B 0.9700
C16 H16A 0.9600
C16 H16B 0.9600
C16 H16C 0.9600
C17 C18 1.512(3)
C17 H17A 0.9700
C17 H17B 0.9700
C18 C19 1.417(4)
C18 C31 1.421(4)
C19 C20 1.429(4)
C19 C24 1.431(4)
C20 C21 1.353(4)
C20 H20 0.9300
C21 C22 1.414(4)
C21 H21 0.9300
C22 C23 1.344(4)
C22 H22 0.9300
C23 C24 1.433(4)
C23 H23 0.9300
C24 C25 1.378(4)
C25 C26 1.392(4)
C25 H25 0.9300
C26 C31 1.431(4)
C26 C27 1.437(4)
C27 C28 1.351(4)
C27 H27 0.9300
C28 C29 1.407(4)
C28 H28 0.9300
C29 C30 1.353(4)
C29 H29 0.9300
C30 C31 1.431(4)
C30 H30 0.9300
C32 C33 1.391(4)
C32 C37 1.402(4)
C32 H32 0.9800
C33 C34 1.413(4)
C33 C38 1.518(4)
C34 C35 1.401(4)
C34 H34 0.9800
C35 C36 1.418(4)
C35 H35 0.9800
C36 C37 1.414(4)
C36 C39 1.501(4)
C37 H37 0.9800
C38 H38A 0.9600
C38 H38B 0.9600
C38 H38C 0.9600
C39 C41 1.520(4)
C39 C40 1.543(4)
C39 H39 0.9800
C40 H40A 0.9600
C40 H40B 0.9600
C40 H40C 0.9600
C41 H41A 0.9600
C41 H41B 0.9600
C41 H41C 0.9600
C42 C43 1.531(4)
C42 H42A 0.9700
C42 H42B 0.9700
C43 C44 1.528(4)
C43 H43A 0.9700
C43 H43B 0.9700
C44 H44A 0.9700
C44 H44B 0.9700
C45 C46 1.523(4)
C45 H45A 0.9700
C45 H45B 0.9700
C46 H46A 0.9700
C46 H46B 0.9700
C47 H47A 0.9600
C47 H47B 0.9600
C47 H47C 0.9600
C48 C49 1.520(4)
C48 H48A 0.9700
C48 H48B 0.9700
C49 C62 1.416(4)
C49 C50 1.416(4)
C50 C51 1.429(4)
C50 C55 1.435(4)
C51 C52 1.354(4)
C51 H51 0.9300
C52 C53 1.409(5)
C52 H52 0.9300
C53 C54 1.349(4)
C53 H53 0.9300
C54 C55 1.429(4)
C54 H54 0.9300
C55 C56 1.378(4)
C56 C57 1.392(4)
C56 H56 0.9300
C57 C58 1.428(4)
C57 C62 1.440(4)
C58 C59 1.346(4)
C58 H58 0.9300
C59 C60 1.397(4)
C59 H59 0.9300
C60 C61 1.356(4)
C60 H60 0.9300
C61 C62 1.429(4)
C61 H61 0.9300
F7 P2 1.558(2)
F8 P2 1.550(2)
F9 P2 1.582(6)
F9A P2 1.542(9)
F10 P2 1.448(7)
F10A P2 1.475(9)
F11 P2 1.490(7)
F11A P2 1.555(7)
F12 P2 1.526(7)
F12A P2 1.593(8)

loop_
_platon_squeeze_void_nr
_platon_squeeze_void_average_x
_platon_squeeze_void_average_y
_platon_squeeze_void_average_z
_platon_squeeze_void_volume
_platon_squeeze_void_count_electrons
1 0.000 0.000 0.000 19.6 -0.5
2 0.000 0.000 0.500 139.0 21.9
3 0.000 0.500 1.000 139.0 22.7
4 0.000 0.500 0.500 19.6 -0.7
5 0.333 0.667 0.021 6.8 0.0
6 0.333 0.833 0.521 6.8 -0.1
7 0.667 0.167 0.479 6.8 -0.1
8 0.667 0.333 0.979 6.8 -0.1
